data_4338162
loop_
_publ_author_name
'Brogden, David W.'
'Turov, Yevgeniya'
'Nippe, Michael'
'Li Manni, Giovanni'
'Hillard, Elizabeth A.'
'Cl\'erac, Rodolphe'
'Gagliardi, Laura'
'Berry, John F.'

_publ_section_title
;
 Oxidative stretching of metal-metal bonds to their limits.
;
_journal_issue 9
_journal_name_full 'Inorganic chemistry'
_journal_page_first 4777
_journal_page_last 4790
_journal_paper_doi 10.1021/ic5007204
_journal_volume 53
_journal_year 2014
_chemical_formula_moiety 'C40 H32 Mo2 N12, 2(C F3 O3 S)'
_chemical_formula_sum 'C42 H32 F6 Mo2 N12 O6 S2'
_chemical_formula_weight 1170.80
_space_group_IT_number 15
_symmetry_cell_setting monoclinic
_symmetry_space_group_name_Hall '-C 2yc'
_symmetry_space_group_name_H-M 'C 1 2/c 1'
_atom_sites_solution_hydrogens geom
_atom_sites_solution_primary direct
_atom_sites_solution_secondary difmap
_audit_creation_method SHELXL-97
_cell_angle_alpha 90.00
_cell_angle_beta 120.9940(10)
_cell_angle_gamma 90.00
_cell_formula_units_Z 4
_cell_length_a 21.8793(6)
_cell_length_b 12.7419(4)
_cell_length_c 17.7890(5)
_cell_measurement_reflns_used 9793
_cell_measurement_temperature 100(2)
_cell_measurement_theta_max 28.3234
_cell_measurement_theta_min 2.4243
_cell_volume 4251.2(2)
_computing_cell_refinement 'SAINT Ver. 7.24A (Bruker-AXS, 2007)'
_computing_data_collection 'APEX2 Ver. 2.1-4 (Bruker-AXS, 2009)'
_computing_data_reduction 'SAINT Ver. 7.24A'
_computing_molecular_graphics SHELXTL
_computing_publication_material SHELXTL
_computing_structure_refinement 'SHELXTL, OLEX2 (Dolomanov et al., 2009)'
_computing_structure_solution 'SHELXTL (Sheldrick, 2008)'
_diffrn_ambient_temperature 100(2)
_diffrn_measured_fraction_theta_full 0.998
_diffrn_measured_fraction_theta_max 0.998
_diffrn_measurement_device_type 'Bruker SMART APEX2 area detector'
_diffrn_measurement_method '0.60\% \w and 0.6\% \f scans'
_diffrn_radiation_monochromator 'mirror optics'
_diffrn_radiation_type MoK\a
_diffrn_radiation_wavelength 0.71073
_diffrn_reflns_av_R_equivalents 0.0206
_diffrn_reflns_av_sigmaI/netI 0.0103
_diffrn_reflns_limit_h_max 29
_diffrn_reflns_limit_h_min -29
_diffrn_reflns_limit_k_max 16
_diffrn_reflns_limit_k_min -16
_diffrn_reflns_limit_l_max 23
_diffrn_reflns_limit_l_min -23
_diffrn_reflns_number 45476
_diffrn_reflns_theta_full 28.32
_diffrn_reflns_theta_max 28.32
_diffrn_reflns_theta_min 2.42
_diffrn_source 'microfocus sealed X-ray tube'
_diffrn_source_type 'Incoatec I\ms'
_exptl_absorpt_coefficient_mu 0.782
_exptl_absorpt_correction_T_max 0.9273
_exptl_absorpt_correction_T_min 0.8728
_exptl_absorpt_correction_type analytical
_exptl_crystal_colour brown
_exptl_crystal_density_diffrn 1.829
_exptl_crystal_density_method 'not measured'
_exptl_crystal_description block
_exptl_crystal_F_000 2344
_exptl_crystal_size_max 0.18
_exptl_crystal_size_mid 0.17
_exptl_crystal_size_min 0.10
_refine_diff_density_max 0.430
_refine_diff_density_min -0.375
_refine_diff_density_rms 0.059
_refine_ls_extinction_method none
_refine_ls_goodness_of_fit_ref 1.038
_refine_ls_hydrogen_treatment undef
_refine_ls_matrix_type full
_refine_ls_number_parameters 317
_refine_ls_number_reflns 5286
_refine_ls_number_restraints 0
_refine_ls_restrained_S_all 1.038
_refine_ls_R_factor_all 0.0188
_refine_ls_R_factor_gt 0.0180
_refine_ls_shift/su_max 0.002
_refine_ls_shift/su_mean 0.000
_refine_ls_structure_factor_coef Fsqd
_refine_ls_weighting_details 'calc w=1/[\s^2^(Fo^2^)+(0.0197P)^2^+8.4060P] where P=(Fo^2^+2Fc^2^)/3'
_refine_ls_weighting_scheme calc
_refine_ls_wR_factor_gt 0.0471
_refine_ls_wR_factor_ref 0.0476
_reflns_number_gt 5089
_reflns_number_total 5286
_reflns_threshold_expression >2sigma(I)
_cod_data_source_file ic5007204_si_001.cif
_cod_data_source_block berry130
_cod_depositor_comments 'Adding full bibliography for 4338161--4338168.cif.'
_cod_original_sg_symbol_H-M C2/c
_cod_database_code 4338162

loop_
_symmetry_equiv_pos_as_xyz
'x, y, z'
'-x, y, -z+1/2'
'x+1/2, y+1/2, z'
'-x+1/2, y+1/2, -z+1/2'
'-x, -y, -z'
'x, -y, z-1/2'
'-x+1/2, -y+1/2, -z'
'x+1/2, -y+1/2, z-1/2'

loop_
_atom_site_label
_atom_site_type_symbol
_atom_site_fract_x
_atom_site_fract_y
_atom_site_fract_z
_atom_site_U_iso_or_equiv
_atom_site_adp_type
_atom_site_occupancy
_atom_site_symmetry_multiplicity
_atom_site_calc_flag
_atom_site_refinement_flags
Mo1 Mo 0.5000 0.582092(11) 0.2500 0.00826(4) Uani 1 2 d S
Mo2 Mo 0.5000 0.362494(11) 0.2500 0.00868(4) Uani 1 2 d S
S1 S 0.155904(19) 0.45611(3) 0.28374(2) 0.01771(7) Uani 1 1 d .
F2 F 0.15201(6) 0.61880(8) 0.18997(7) 0.0339(2) Uani 1 1 d .
F3 F 0.13210(6) 0.47080(10) 0.12327(7) 0.0371(3) Uani 1 1 d .
F4 F 0.23862(5) 0.51226(11) 0.22329(7) 0.0386(3) Uani 1 1 d .
O1 O 0.18960(7) 0.35546(9) 0.29797(8) 0.0322(3) Uani 1 1 d .
O2 O 0.19099(7) 0.52668(9) 0.35735(8) 0.0274(3) Uani 1 1 d .
O3 O 0.07921(6) 0.45356(12) 0.24027(9) 0.0382(3) Uani 1 1 d .
N1 N 0.44231(6) 0.58108(8) 0.31756(7) 0.0105(2) Uani 1 1 d .
N2 N 0.47608(6) 0.40938(8) 0.34887(7) 0.0111(2) Uani 1 1 d .
N3 N 0.49944(6) 0.24530(9) 0.33787(7) 0.0114(2) Uani 1 1 d .
N4 N 0.43119(6) 0.69757(8) 0.15110(7) 0.0111(2) Uani 1 1 d .
N5 N 0.40034(6) 0.53237(8) 0.13685(7) 0.0111(2) Uani 1 1 d .
N6 N 0.38672(6) 0.36091(8) 0.16257(7) 0.0112(2) Uani 1 1 d .
C1 C 0.40264(7) 0.66502(10) 0.31436(8) 0.0125(2) Uani 1 1 d .
H1 H 0.4033 0.7264 0.2845 0.015 Uiso 1 1 calc R
C2 C 0.36171(7) 0.66486(11) 0.35233(9) 0.0151(2) Uani 1 1 d .
H2 H 0.3344 0.7247 0.3488 0.018 Uiso 1 1 calc R
C3 C 0.36124(7) 0.57417(11) 0.39632(9) 0.0160(3) Uani 1 1 d .
H3 H 0.3340 0.5722 0.4240 0.019 Uiso 1 1 calc R
C4 C 0.40026(7) 0.48786(11) 0.39953(9) 0.0144(2) Uani 1 1 d .
H4 H 0.4001 0.4262 0.4295 0.017 Uiso 1 1 calc R
C5 C 0.44048(7) 0.49139(10) 0.35805(8) 0.0110(2) Uani 1 1 d .
C6 C 0.48678(7) 0.31242(10) 0.38784(8) 0.0112(2) Uani 1 1 d .
C7 C 0.49208(7) 0.27870(11) 0.46570(9) 0.0138(2) Uani 1 1 d .
H7 H 0.4833 0.3253 0.5008 0.017 Uiso 1 1 calc R
C8 C 0.51059(7) 0.17492(11) 0.48992(9) 0.0150(2) Uani 1 1 d .
H8 H 0.5147 0.1497 0.5426 0.018 Uiso 1 1 calc R
C9 C 0.52329(7) 0.10700(11) 0.43807(9) 0.0152(2) Uani 1 1 d .
H9 H 0.5353 0.0356 0.4545 0.018 Uiso 1 1 calc R
C10 C 0.51815(7) 0.14514(10) 0.36244(9) 0.0132(2) Uani 1 1 d .
H10 H 0.5280 0.1001 0.3274 0.016 Uiso 1 1 calc R
C11 C 0.42959(7) 0.79810(10) 0.12695(9) 0.0136(2) Uani 1 1 d .
H11 H 0.4649 0.8458 0.1666 0.016 Uiso 1 1 calc R
C12 C 0.37703(7) 0.83269(11) 0.04503(9) 0.0161(3) Uani 1 1 d .
H12 H 0.3749 0.9044 0.0292 0.019 Uiso 1 1 calc R
C13 C 0.32717(7) 0.76102(11) -0.01409(9) 0.0157(3) Uani 1 1 d .
H13 H 0.2916 0.7838 -0.0710 0.019 Uiso 1 1 calc R
C14 C 0.32912(7) 0.65690(11) 0.00955(8) 0.0133(2) Uani 1 1 d .
H14 H 0.2960 0.6072 -0.0305 0.016 Uiso 1 1 calc R
C15 C 0.38182(7) 0.62770(10) 0.09473(8) 0.0109(2) Uani 1 1 d .
C16 C 0.35443(7) 0.45098(10) 0.11955(8) 0.0112(2) Uani 1 1 d .
C17 C 0.27939(7) 0.45601(11) 0.06649(9) 0.0148(2) Uani 1 1 d .
H17 H 0.2567 0.5190 0.0365 0.018 Uiso 1 1 calc R
C18 C 0.23946(7) 0.36896(11) 0.05863(9) 0.0169(3) Uani 1 1 d .
H18 H 0.1889 0.3717 0.0233 0.020 Uiso 1 1 calc R
C19 C 0.27320(7) 0.27636(11) 0.10263(9) 0.0162(3) Uani 1 1 d .
H19 H 0.2463 0.2154 0.0974 0.019 Uiso 1 1 calc R
C20 C 0.34611(7) 0.27584(10) 0.15350(9) 0.0137(2) Uani 1 1 d .
H20 H 0.3693 0.2132 0.1838 0.016 Uiso 1 1 calc R
C21 C 0.17087(8) 0.51775(13) 0.20148(10) 0.0232(3) Uani 1 1 d .

loop_
_atom_site_aniso_label
_atom_site_aniso_U_11
_atom_site_aniso_U_22
_atom_site_aniso_U_33
_atom_site_aniso_U_23
_atom_site_aniso_U_13
_atom_site_aniso_U_12
Mo1 0.00901(7) 0.00713(7) 0.00841(7) 0.000 0.00433(6) 0.000
Mo2 0.01003(7) 0.00732(7) 0.00874(7) 0.000 0.00488(6) 0.000
S1 0.01603(16) 0.01413(15) 0.01911(16) 0.00097(12) 0.00631(13) -0.00118(12)
F2 0.0451(6) 0.0274(5) 0.0311(5) 0.0067(4) 0.0210(5) -0.0054(5)
F3 0.0315(6) 0.0549(7) 0.0174(5) -0.0143(5) 0.0072(4) -0.0132(5)
F4 0.0199(5) 0.0697(8) 0.0281(5) -0.0104(5) 0.0137(4) -0.0099(5)
O1 0.0334(6) 0.0154(5) 0.0320(6) -0.0034(5) 0.0055(5) 0.0041(5)
O2 0.0455(7) 0.0182(5) 0.0238(6) -0.0041(4) 0.0216(6) -0.0039(5)
O3 0.0164(6) 0.0495(8) 0.0414(7) 0.0257(6) 0.0098(5) 0.0003(5)
N1 0.0112(5) 0.0096(5) 0.0103(5) -0.0005(4) 0.0052(4) -0.0002(4)
N2 0.0135(5) 0.0094(5) 0.0118(5) 0.0013(4) 0.0075(4) 0.0004(4)
N3 0.0124(5) 0.0101(5) 0.0115(5) 0.0005(4) 0.0060(4) -0.0001(4)
N4 0.0117(5) 0.0101(5) 0.0119(5) 0.0005(4) 0.0064(4) 0.0004(4)
N5 0.0108(5) 0.0098(5) 0.0110(5) 0.0005(4) 0.0045(4) 0.0000(4)
N6 0.0123(5) 0.0104(5) 0.0113(5) -0.0004(4) 0.0065(4) -0.0007(4)
C1 0.0130(6) 0.0104(6) 0.0135(6) 0.0003(4) 0.0063(5) 0.0009(4)
C2 0.0156(6) 0.0128(6) 0.0191(6) 0.0003(5) 0.0104(5) 0.0031(5)
C3 0.0156(6) 0.0173(6) 0.0198(6) 0.0006(5) 0.0124(5) 0.0007(5)
C4 0.0165(6) 0.0130(6) 0.0170(6) 0.0026(5) 0.0109(5) 0.0008(5)
C5 0.0110(5) 0.0103(5) 0.0104(5) -0.0007(4) 0.0046(5) -0.0005(4)
C6 0.0102(5) 0.0100(5) 0.0124(6) 0.0004(4) 0.0051(5) -0.0004(4)
C7 0.0157(6) 0.0138(6) 0.0132(6) 0.0007(5) 0.0083(5) 0.0010(5)
C8 0.0163(6) 0.0153(6) 0.0136(6) 0.0038(5) 0.0079(5) 0.0009(5)
C9 0.0163(6) 0.0112(6) 0.0165(6) 0.0036(5) 0.0074(5) 0.0019(5)
C10 0.0145(6) 0.0098(6) 0.0145(6) -0.0004(5) 0.0069(5) 0.0003(4)
C11 0.0149(6) 0.0106(6) 0.0175(6) 0.0006(5) 0.0100(5) 0.0001(5)
C12 0.0174(6) 0.0121(6) 0.0199(6) 0.0053(5) 0.0105(5) 0.0030(5)
C13 0.0146(6) 0.0178(6) 0.0144(6) 0.0051(5) 0.0072(5) 0.0039(5)
C14 0.0123(6) 0.0146(6) 0.0119(6) -0.0003(5) 0.0055(5) 0.0012(5)
C15 0.0116(5) 0.0105(6) 0.0127(6) 0.0000(4) 0.0077(5) 0.0009(4)
C16 0.0130(6) 0.0105(5) 0.0111(5) -0.0013(4) 0.0069(5) -0.0005(4)
C17 0.0123(6) 0.0136(6) 0.0166(6) 0.0001(5) 0.0062(5) 0.0008(5)
C18 0.0114(6) 0.0181(7) 0.0198(7) -0.0023(5) 0.0072(5) -0.0019(5)
C19 0.0161(6) 0.0145(6) 0.0200(6) -0.0019(5) 0.0108(5) -0.0043(5)
C20 0.0163(6) 0.0106(6) 0.0154(6) 0.0000(5) 0.0091(5) -0.0015(5)
C21 0.0187(7) 0.0310(8) 0.0175(7) -0.0069(6) 0.0076(6) -0.0066(6)

loop_
_atom_type_symbol
_atom_type_description
_atom_type_scat_dispersion_real
_atom_type_scat_dispersion_imag
_atom_type_scat_source
C C 0.0033 0.0016 'International Tables Vol C Tables 4.2.6.8 and 6.1.1.4'
H H 0.0000 0.0000 'International Tables Vol C Tables 4.2.6.8 and 6.1.1.4'
N N 0.0061 0.0033 'International Tables Vol C Tables 4.2.6.8 and 6.1.1.4'
O O 0.0106 0.0060 'International Tables Vol C Tables 4.2.6.8 and 6.1.1.4'
F F 0.0171 0.0103 'International Tables Vol C Tables 4.2.6.8 and 6.1.1.4'
S S 0.1246 0.1234 'International Tables Vol C Tables 4.2.6.8 and 6.1.1.4'
Mo Mo -1.6832 0.6857 'International Tables Vol C Tables 4.2.6.8 and 6.1.1.4'

loop_
_geom_angle_atom_site_label_1
_geom_angle_atom_site_label_2
_geom_angle_atom_site_label_3
_geom_angle
_geom_angle_site_symmetry_1
_geom_angle_site_symmetry_3
N1 Mo1 N1 179.31(6) 2_655 .
N1 Mo1 N5 94.53(4) 2_655 .
N1 Mo1 N5 85.27(4) . .
N1 Mo1 N5 85.27(4) 2_655 2_655
N1 Mo1 N5 94.53(4) . 2_655
N5 Mo1 N5 145.97(6) . 2_655
N1 Mo1 N4 95.43(4) 2_655 2_655
N1 Mo1 N4 85.03(4) . 2_655
N5 Mo1 N4 152.85(4) . 2_655
N5 Mo1 N4 60.22(4) 2_655 2_655
N1 Mo1 N4 85.03(4) 2_655 .
N1 Mo1 N4 95.43(4) . .
N5 Mo1 N4 60.22(4) . .
N5 Mo1 N4 152.85(4) 2_655 .
N4 Mo1 N4 95.61(6) 2_655 .
N1 Mo1 Mo2 89.66(3) 2_655 .
N1 Mo1 Mo2 89.66(3) . .
N5 Mo1 Mo2 72.98(3) . .
N5 Mo1 Mo2 72.98(3) 2_655 .
N4 Mo1 Mo2 132.20(3) 2_655 .
N4 Mo1 Mo2 132.20(3) . .
N6 Mo2 N6 178.92(6) 2_655 .
N6 Mo2 N2 94.94(4) 2_655 .
N6 Mo2 N2 85.35(4) . .
N6 Mo2 N2 85.35(4) 2_655 2_655
N6 Mo2 N2 94.94(4) . 2_655
N2 Mo2 N2 147.91(6) . 2_655
N6 Mo2 N3 94.76(4) 2_655 2_655
N6 Mo2 N3 84.49(4) . 2_655
N2 Mo2 N3 150.61(4) . 2_655
N2 Mo2 N3 60.64(4) 2_655 2_655
N6 Mo2 N3 84.49(4) 2_655 .
N6 Mo2 N3 94.76(4) . .
N2 Mo2 N3 60.64(4) . .
N2 Mo2 N3 150.61(4) 2_655 .
N3 Mo2 N3 92.85(6) 2_655 .
N6 Mo2 Mo1 90.54(3) 2_655 .
N6 Mo2 Mo1 90.54(3) . .
N2 Mo2 Mo1 73.96(3) . .
N2 Mo2 Mo1 73.96(3) 2_655 .
N3 Mo2 Mo1 133.58(3) 2_655 .
N3 Mo2 Mo1 133.58(3) . .
O1 S1 O2 114.35(7) . .
O1 S1 O3 115.13(8) . .
O2 S1 O3 115.44(9) . .
O1 S1 C21 103.71(8) . .
O2 S1 C21 103.15(7) . .
O3 S1 C21 102.63(7) . .
C1 N1 C5 119.33(11) . .
C1 N1 Mo1 121.26(9) . .
C5 N1 Mo1 119.16(8) . .
C5 N2 C6 125.98(11) . .
C5 N2 Mo2 134.62(9) . .
C6 N2 Mo2 96.44(8) . .
C10 N3 C6 121.01(11) . .
C10 N3 Mo2 140.89(9) . .
C6 N3 Mo2 96.70(8) . .
C11 N4 C15 120.50(11) . .
C11 N4 Mo1 142.17(9) . .
C15 N4 Mo1 96.25(8) . .
C16 N5 C15 124.95(11) . .
C16 N5 Mo1 134.78(9) . .
C15 N5 Mo1 96.96(8) . .
C20 N6 C16 119.27(11) . .
C20 N6 Mo2 122.37(9) . .
C16 N6 Mo2 118.20(8) . .
N1 C1 C2 122.87(12) . .
N1 C1 H1 118.6 . .
C2 C1 H1 118.6 . .
C1 C2 C3 118.13(12) . .
C1 C2 H2 120.9 . .
C3 C2 H2 120.9 . .
C4 C3 C2 120.05(12) . .
C4 C3 H3 120.0 . .
C2 C3 H3 120.0 . .
C3 C4 C5 119.60(12) . .
C3 C4 H4 120.2 . .
C5 C4 H4 120.2 . .
N1 C5 N2 113.93(11) . .
N1 C5 C4 119.96(12) . .
N2 C5 C4 125.98(12) . .
N3 C6 N2 105.91(11) . .
N3 C6 C7 120.89(12) . .
N2 C6 C7 132.95(12) . .
C8 C7 C6 117.64(12) . .
C8 C7 H7 121.2 . .
C6 C7 H7 121.2 . .
C7 C8 C9 120.87(12) . .
C7 C8 H8 119.6 . .
C9 C8 H8 119.6 . .
C10 C9 C8 118.88(12) . .
C10 C9 H9 120.6 . .
C8 C9 H9 120.6 . .
N3 C10 C9 120.69(12) . .
N3 C10 H10 119.7 . .
C9 C10 H10 119.7 . .
N4 C11 C12 120.69(12) . .
N4 C11 H11 119.7 . .
C12 C11 H11 119.7 . .
C11 C12 C13 119.23(12) . .
C11 C12 H12 120.4 . .
C13 C12 H12 120.4 . .
C14 C13 C12 120.52(12) . .
C14 C13 H13 119.7 . .
C12 C13 H13 119.7 . .
C13 C14 C15 117.50(12) . .
C13 C14 H14 121.2 . .
C15 C14 H14 121.2 . .
N4 C15 N5 106.11(11) . .
N4 C15 C14 121.49(12) . .
N5 C15 C14 132.18(12) . .
N6 C16 N5 113.96(11) . .
N6 C16 C17 120.22(12) . .
N5 C16 C17 125.72(12) . .
C18 C17 C16 119.40(13) . .
C18 C17 H17 120.3 . .
C16 C17 H17 120.3 . .
C17 C18 C19 119.97(13) . .
C17 C18 H18 120.0 . .
C19 C18 H18 120.0 . .
C20 C19 C18 118.26(12) . .
C20 C19 H19 120.9 . .
C18 C19 H19 120.9 . .
N6 C20 C19 122.88(12) . .
N6 C20 H20 118.6 . .
C19 C20 H20 118.6 . .
F4 C21 F2 107.83(13) . .
F4 C21 F3 107.13(13) . .
F2 C21 F3 106.90(13) . .
F4 C21 S1 112.09(12) . .
F2 C21 S1 111.56(11) . .
F3 C21 S1 111.08(11) . .

loop_
_geom_bond_atom_site_label_1
_geom_bond_atom_site_label_2
_geom_bond_distance
_geom_bond_site_symmetry_2
Mo1 N1 2.1448(11) 2_655
Mo1 N1 2.1448(11) .
Mo1 N5 2.1650(11) .
Mo1 N5 2.1650(11) 2_655
Mo1 N4 2.1907(11) 2_655
Mo1 N4 2.1907(11) .
Mo1 Mo2 2.7981(2) .
Mo2 N6 2.1429(11) 2_655
Mo2 N6 2.1429(11) .
Mo2 N2 2.1615(11) .
Mo2 N2 2.1615(11) 2_655
Mo2 N3 2.1664(11) 2_655
Mo2 N3 2.1664(11) .
S1 O1 1.4353(12) .
S1 O2 1.4413(12) .
S1 O3 1.4417(12) .
S1 C21 1.8328(17) .
F2 C21 1.335(2) .
F3 C21 1.3408(17) .
F4 C21 1.3266(18) .
N1 C1 1.3599(16) .
N1 C5 1.3625(16) .
N2 C5 1.3626(16) .
N2 C6 1.3763(16) .
N3 C10 1.3427(16) .
N3 C6 1.3610(17) .
N4 C11 1.3458(16) .
N4 C15 1.3598(16) .
N5 C16 1.3641(16) .
N5 C15 1.3743(16) .
N6 C20 1.3575(16) .
N6 C16 1.3584(16) .
C1 C2 1.3715(18) .
C1 H1 0.9500 .
C2 C3 1.3986(19) .
C2 H2 0.9500 .
C3 C4 1.3751(19) .
C3 H3 0.9500 .
C4 C5 1.4105(18) .
C4 H4 0.9500 .
C6 C7 1.3968(18) .
C7 C8 1.3851(18) .
C7 H7 0.9500 .
C8 C9 1.3932(19) .
C8 H8 0.9500 .
C9 C10 1.3797(18) .
C9 H9 0.9500 .
C10 H10 0.9500 .
C11 C12 1.3837(19) .
C11 H11 0.9500 .
C12 C13 1.396(2) .
C12 H12 0.9500 .
C13 C14 1.3857(19) .
C13 H13 0.9500 .
C14 C15 1.4017(17) .
C14 H14 0.9500 .
C16 C17 1.4122(18) .
C17 C18 1.3739(19) .
C17 H17 0.9500 .
C18 C19 1.398(2) .
C18 H18 0.9500 .
C19 C20 1.3700(19) .
C19 H19 0.9500 .
C20 H20 0.9500 .

loop_
_geom_torsion_atom_site_label_1
_geom_torsion_atom_site_label_2
_geom_torsion_atom_site_label_3
_geom_torsion_atom_site_label_4
_geom_torsion
_geom_torsion_site_symmetry_1
_geom_torsion_site_symmetry_4
N1 Mo1 Mo2 N6 67.18(4) 2_655 2_655
N1 Mo1 Mo2 N6 -112.82(4) . 2_655
N5 Mo1 Mo2 N6 162.02(4) . 2_655
N5 Mo1 Mo2 N6 -17.98(4) 2_655 2_655
N4 Mo1 Mo2 N6 -29.84(5) 2_655 2_655
N4 Mo1 Mo2 N6 150.16(5) . 2_655
N1 Mo1 Mo2 N6 -112.82(4) 2_655 .
N1 Mo1 Mo2 N6 67.18(4) . .
N5 Mo1 Mo2 N6 -17.98(4) . .
N5 Mo1 Mo2 N6 162.02(4) 2_655 .
N4 Mo1 Mo2 N6 150.16(5) 2_655 .
N4 Mo1 Mo2 N6 -29.84(5) . .
N1 Mo1 Mo2 N2 162.17(4) 2_655 .
N1 Mo1 Mo2 N2 -17.83(4) . .
N5 Mo1 Mo2 N2 -102.99(4) . .
N5 Mo1 Mo2 N2 77.01(4) 2_655 .
N4 Mo1 Mo2 N2 65.15(5) 2_655 .
N4 Mo1 Mo2 N2 -114.85(5) . .
N1 Mo1 Mo2 N2 -17.83(4) 2_655 2_655
N1 Mo1 Mo2 N2 162.17(4) . 2_655
N5 Mo1 Mo2 N2 77.01(4) . 2_655
N5 Mo1 Mo2 N2 -102.99(4) 2_655 2_655
N4 Mo1 Mo2 N2 -114.85(5) 2_655 2_655
N4 Mo1 Mo2 N2 65.15(5) . 2_655
N1 Mo1 Mo2 N3 -29.92(5) 2_655 2_655
N1 Mo1 Mo2 N3 150.08(5) . 2_655
N5 Mo1 Mo2 N3 64.92(5) . 2_655
N5 Mo1 Mo2 N3 -115.08(5) 2_655 2_655
N4 Mo1 Mo2 N3 -126.94(5) 2_655 2_655
N4 Mo1 Mo2 N3 53.06(5) . 2_655
N1 Mo1 Mo2 N3 150.08(5) 2_655 .
N1 Mo1 Mo2 N3 -29.92(5) . .
N5 Mo1 Mo2 N3 -115.08(5) . .
N5 Mo1 Mo2 N3 64.92(5) 2_655 .
N4 Mo1 Mo2 N3 53.06(5) 2_655 .
N4 Mo1 Mo2 N3 -126.94(5) . .
N1 Mo1 N1 C1 -157.46(11) 2_655 .
N5 Mo1 N1 C1 -84.51(10) . .
N5 Mo1 N1 C1 129.64(10) 2_655 .
N4 Mo1 N1 C1 70.10(10) 2_655 .
N4 Mo1 N1 C1 -25.07(10) . .
Mo2 Mo1 N1 C1 -157.46(9) . .
N1 Mo1 N1 C5 16.82(12) 2_655 .
N5 Mo1 N1 C5 89.77(9) . .
N5 Mo1 N1 C5 -56.09(10) 2_655 .
N4 Mo1 N1 C5 -115.62(10) 2_655 .
N4 Mo1 N1 C5 149.20(9) . .
Mo2 Mo1 N1 C5 16.81(9) . .
N6 Mo2 N2 C5 122.27(12) 2_655 .
N6 Mo2 N2 C5 -58.77(12) . .
N2 Mo2 N2 C5 33.14(11) 2_655 .
N3 Mo2 N2 C5 -128.86(12) 2_655 .
N3 Mo2 N2 C5 -156.89(14) . .
Mo1 Mo2 N2 C5 33.14(11) . .
N6 Mo2 N2 C6 -77.35(8) 2_655 .
N6 Mo2 N2 C6 101.61(8) . .
N2 Mo2 N2 C6 -166.49(8) 2_655 .
N3 Mo2 N2 C6 31.52(12) 2_655 .
N3 Mo2 N2 C6 3.49(7) . .
Mo1 Mo2 N2 C6 -166.49(8) . .
N6 Mo2 N3 C10 -69.93(14) 2_655 .
N6 Mo2 N3 C10 109.29(14) . .
N2 Mo2 N3 C10 -168.76(16) . .
N2 Mo2 N3 C10 0.38(19) 2_655 .
N3 Mo2 N3 C10 24.59(12) 2_655 .
Mo1 Mo2 N3 C10 -155.41(12) . .
N6 Mo2 N3 C6 95.31(8) 2_655 .
N6 Mo2 N3 C6 -85.47(8) . .
N2 Mo2 N3 C6 -3.53(7) . .
N2 Mo2 N3 C6 165.61(8) 2_655 .
N3 Mo2 N3 C6 -170.18(9) 2_655 .
Mo1 Mo2 N3 C6 9.82(9) . .
N1 Mo1 N4 C11 -72.98(15) 2_655 .
N1 Mo1 N4 C11 107.52(14) . .
N5 Mo1 N4 C11 -171.09(16) . .
N5 Mo1 N4 C11 -3.5(2) 2_655 .
N4 Mo1 N4 C11 22.00(13) 2_655 .
Mo2 Mo1 N4 C11 -158.00(13) . .
N1 Mo1 N4 C15 93.79(8) 2_655 .
N1 Mo1 N4 C15 -85.70(8) . .
N5 Mo1 N4 C15 -4.31(7) . .
N5 Mo1 N4 C15 163.25(8) 2_655 .
N4 Mo1 N4 C15 -171.22(9) 2_655 .
Mo2 Mo1 N4 C15 8.78(9) . .
N1 Mo1 N5 C16 123.53(12) 2_655 .
N1 Mo1 N5 C16 -55.81(12) . .
N5 Mo1 N5 C16 35.28(11) 2_655 .
N4 Mo1 N5 C16 -125.22(12) 2_655 .
N4 Mo1 N5 C16 -154.83(14) . .
Mo2 Mo1 N5 C16 35.28(11) . .
N1 Mo1 N5 C15 -77.37(8) 2_655 .
N1 Mo1 N5 C15 103.29(8) . .
N5 Mo1 N5 C15 -165.62(8) 2_655 .
N4 Mo1 N5 C15 33.88(13) 2_655 .
N4 Mo1 N5 C15 4.28(7) . .
Mo2 Mo1 N5 C15 -165.62(8) . .
N6 Mo2 N6 C20 20.03(10) 2_655 .
N2 Mo2 N6 C20 -86.11(10) . .
N2 Mo2 N6 C20 126.09(10) 2_655 .
N3 Mo2 N6 C20 66.27(10) 2_655 .
N3 Mo2 N6 C20 -26.13(10) . .
Mo1 Mo2 N6 C20 -159.96(10) . .
N6 Mo2 N6 C16 -164.53(9) 2_655 .
N2 Mo2 N6 C16 89.32(9) . .
N2 Mo2 N6 C16 -58.48(10) 2_655 .
N3 Mo2 N6 C16 -118.29(10) 2_655 .
N3 Mo2 N6 C16 149.30(9) . .
Mo1 Mo2 N6 C16 15.47(9) . .
C5 N1 C1 C2 1.74(19) . .
Mo1 N1 C1 C2 176.01(10) . .
N1 C1 C2 C3 0.2(2) . .
C1 C2 C3 C4 -0.9(2) . .
C2 C3 C4 C5 -0.2(2) . .
C1 N1 C5 N2 173.27(11) . .
Mo1 N1 C5 N2 -1.12(14) . .
C1 N1 C5 C4 -2.85(18) . .
Mo1 N1 C5 C4 -177.24(9) . .
C6 N2 C5 N1 175.30(12) . .
Mo2 N2 C5 N1 -29.06(17) . .
C6 N2 C5 C4 -8.9(2) . .
Mo2 N2 C5 C4 146.79(11) . .
C3 C4 C5 N1 2.1(2) . .
C3 C4 C5 N2 -173.52(13) . .
C10 N3 C6 N2 174.21(11) . .
Mo2 N3 C6 N2 5.02(10) . .
C10 N3 C6 C7 -0.75(19) . .
Mo2 N3 C6 C7 -169.94(11) . .
C5 N2 C6 N3 157.79(12) . .
Mo2 N2 C6 N3 -5.03(10) . .
C5 N2 C6 C7 -28.1(2) . .
Mo2 N2 C6 C7 169.06(13) . .
N3 C6 C7 C8 -0.02(19) . .
N2 C6 C7 C8 -173.40(13) . .
C6 C7 C8 C9 -0.1(2) . .
C7 C8 C9 C10 0.9(2) . .
C6 N3 C10 C9 1.63(19) . .
Mo2 N3 C10 C9 164.45(11) . .
C8 C9 C10 N3 -1.7(2) . .
C15 N4 C11 C12 1.17(19) . .
Mo1 N4 C11 C12 165.86(11) . .
N4 C11 C12 C13 -2.7(2) . .
C11 C12 C13 C14 1.5(2) . .
C12 C13 C14 C15 1.1(2) . .
C11 N4 C15 N5 176.77(11) . .
Mo1 N4 C15 N5 6.15(10) . .
C11 N4 C15 C14 1.61(18) . .
Mo1 N4 C15 C14 -169.02(11) . .
C16 N5 C15 N4 155.78(12) . .
Mo1 N5 C15 N4 -6.23(10) . .
C16 N5 C15 C14 -29.8(2) . .
Mo1 N5 C15 C14 168.21(13) . .
C13 C14 C15 N4 -2.71(19) . .
C13 C14 C15 N5 -176.44(13) . .
C20 N6 C16 N5 177.13(11) . .
Mo2 N6 C16 N5 1.55(14) . .
C20 N6 C16 C17 0.43(18) . .
Mo2 N6 C16 C17 -175.15(9) . .
C15 N5 C16 N6 172.81(11) . .
Mo1 N5 C16 N6 -32.78(17) . .
C15 N5 C16 C17 -10.7(2) . .
Mo1 N5 C16 C17 143.71(11) . .
N6 C16 C17 C18 -0.2(2) . .
N5 C16 C17 C18 -176.48(13) . .
C16 C17 C18 C19 -0.3(2) . .
C17 C18 C19 C20 0.5(2) . .
C16 N6 C20 C19 -0.17(19) . .
Mo2 N6 C20 C19 175.21(10) . .
C18 C19 C20 N6 -0.3(2) . .
O1 S1 C21 F4 -49.66(13) . .
O2 S1 C21 F4 69.87(13) . .
O3 S1 C21 F4 -169.83(12) . .
O1 S1 C21 F2 -170.70(11) . .
O2 S1 C21 F2 -51.17(12) . .
O3 S1 C21 F2 69.13(13) . .
O1 S1 C21 F3 70.15(13) . .
O2 S1 C21 F3 -170.32(12) . .
O3 S1 C21 F3 -50.03(14) . .
